data_7103193
loop_
_publ_author_name
'Chippindale, Ann M'
'Head, Laura E'
'Hibble, Simon J'

_publ_section_title
;
 Simple linear asymmetrical complexes of silver(I): NC-Ag-NH3 and
 Br-Ag-NH3.
;
_journal_issue 26
_journal_name_full 'Chemical communications (Cambridge, England)'
_journal_page_first 3010
_journal_page_last 3012
_journal_paper_doi 10.1039/b803500h
_journal_year 2008
_chemical_compound_source
;
see paper
;
_chemical_formula_moiety ' C H3 Ag N2 '
_chemical_formula_sum 'C H3 Ag N2'
_chemical_formula_weight 150.92
_chemical_name_systematic
;
Ag(CN)(NH3) at 150K (form II)
;
_space_group_IT_number 57
_symmetry_cell_setting orthorhombic
_symmetry_space_group_name_Hall '-P 2c 2b'
_symmetry_space_group_name_H-M 'P b c m'
_atom_sites_solution_hydrogens difmap
_atom_sites_solution_primary direct
_audit_creation_date 08-31-01
_audit_creation_method CRYSTALS_ver_12-03-99
_cell_angle_alpha 90
_cell_angle_beta 90
_cell_angle_gamma 90
_cell_formula_units_Z 4
_cell_length_a 3.9034(3)
_cell_length_b 15.7268(13)
_cell_length_c 5.3245(5)
_cell_measurement_reflns_used 1750
_cell_measurement_temperature 150
_cell_measurement_theta_max 31
_cell_measurement_theta_min 5
_cell_volume 326.86(5)
_computing_cell_refinement
;
CrysAlisPro, (Oxford Diffraction, 2006)
;
_computing_data_collection
;
CrysAlisPro, (Oxford Diffraction, 2006)
;
_computing_data_reduction
;
CrysAlisPro, (Oxford Diffraction, 2006)
;
_computing_molecular_graphics
;
CAMERON (Watkin et al 1996)
;
_computing_publication_material
;
CRYSTALS (Watkin et al 2001)
;
_computing_structure_refinement
;
CRYSTALS (Watkin et al 2001)
;
_computing_structure_solution
;
SIR92 (Altomare et al, 1994)
;
_diffrn_ambient_temperature 150(1)
_diffrn_measured_fraction_theta_full 0.973
_diffrn_measured_fraction_theta_max 0.920
_diffrn_measurement_device_type
;
Oxford Diffraction Gemini S Ultra
;
_diffrn_measurement_method \w/2\q
_diffrn_radiation_monochromator graphite
_diffrn_radiation_type 'Mo K\a'
_diffrn_radiation_wavelength 0.71073
_diffrn_reflns_av_R_equivalents 0.014
_diffrn_reflns_limit_h_max 4
_diffrn_reflns_limit_h_min -5
_diffrn_reflns_limit_k_max 23
_diffrn_reflns_limit_k_min -22
_diffrn_reflns_limit_l_max 7
_diffrn_reflns_limit_l_min -6
_diffrn_reflns_number 1761
_diffrn_reflns_theta_full 30.449
_diffrn_reflns_theta_max 31.883
_diffrn_reflns_theta_min 5.382
_diffrn_standards_interval_time 0
_diffrn_standards_number 0
_exptl_absorpt_coefficient_mu 5.889
_exptl_absorpt_correction_T_max 0.89
_exptl_absorpt_correction_T_min 0.41
_exptl_absorpt_correction_type multi-scan
_exptl_absorpt_process_details
;
ABSPACK; (Oxford Diffraction, 2006)
;
_exptl_crystal_colour ' colourless '
_exptl_crystal_density_diffrn 3.067
_exptl_crystal_density_method 'not measured'
_exptl_crystal_description ' plate '
_exptl_crystal_F_000 280.000
_exptl_crystal_size_max 0.15
_exptl_crystal_size_mid 0.15
_exptl_crystal_size_min 0.02
_refine_diff_density_max 0.76
_refine_diff_density_min -0.39
_refine_ls_extinction_method None
_refine_ls_goodness_of_fit_ref 1.0466
_refine_ls_hydrogen_treatment refall
_refine_ls_matrix_type full
_refine_ls_number_parameters 32
_refine_ls_number_reflns 391
_refine_ls_R_factor_all 0.0297
_refine_ls_R_factor_gt 0.0154
_refine_ls_shift/su_max 0.000080
_refine_ls_structure_factor_coef F
_refine_ls_weighting_details
;
Method = Prince modified Chebychev polynomial, (Watkin, 1994)
W = [weight] * [1-(deltaF/6*sigmaF)^2]^2

16.2 -14.2 13.3
;
_refine_ls_weighting_scheme calc
_refine_ls_wR_factor_all 0.0171
_refine_ls_wR_factor_gt 0.0170
_refine_ls_wR_factor_ref 0.0170
_reflns_limit_h_max 5
_reflns_limit_h_min 0
_reflns_limit_k_max 22
_reflns_limit_k_min 0
_reflns_limit_l_max 7
_reflns_limit_l_min 0
_reflns_number_gt 391
_reflns_number_total 564
_reflns_threshold_expression I>3.00u(I)
_cod_data_source_file b803500h.txt
_cod_data_source_block CRYSTALS1_cif
_cod_depositor_comments
;
The following automatic conversions were performed:
'_symmetry_cell_setting' value 'Orthorhombic' changed to 'orthorhombic'
according to '/home/saulius/struct/CIF-dictionaries/cif_core.dic'
dictionary named 'cif_core.dic' version 2.4.1 from 2010-06-29.

Automatic conversion script
Id: cif_fix_enum 1527 2010-12-29 10:47:43Z saulius 
;
_cod_original_sg_symbol_H-M 'P b c m '
_cod_original_formula_sum ' C H3 Ag N2 '
_cod_database_code 7103193

loop_
_symmetry_equiv_pos_as_xyz
x,y,z
-x,-y,-z
-x,y+1/2,z
x,-y+1/2,-z
x,-y+1/2,z+1/2
-x,y+1/2,-z+1/2
-x,-y,z+1/2
x,y,-z+1/2

loop_
_atom_site_label
_atom_site_type_symbol
_atom_site_fract_x
_atom_site_fract_y
_atom_site_fract_z
_atom_site_U_iso_or_equiv
_atom_site_occupancy
_atom_site_adp_type
_atom_site_attached_hydrogens
Ag1 Ag 0.24357(5) 0.027604(9) 0.2500 0.0251 1.0000 Uani .
C1 C 0.1621(7) -0.1016(2) 0.2500 0.0215 1.0000 Uani .
N1 N 0.1293(6) -0.17376(14) 0.2500 0.0244 1.0000 Uani .
N2 N 0.3525(6) 0.15989(15) 0.2500 0.0220 1.0000 Uani .
H1 H 0.469(5) 0.1763(18) 0.124(3) 0.050(7) 1.0000 Uiso .
H2 H 0.170(8) 0.189(3) 0.2500 0.063(12) 1.0000 Uiso .

loop_
_atom_site_aniso_label
_atom_site_aniso_U_11
_atom_site_aniso_U_22
_atom_site_aniso_U_33
_atom_site_aniso_U_23
_atom_site_aniso_U_13
_atom_site_aniso_U_12
Ag1 0.03185(12) 0.01831(12) 0.02528(12) 0.0000 0.0000 -0.00051(11)
C1 0.0207(8) 0.0247(11) 0.019(1) 0.0000 0.0000 0.0017(8)
N1 0.0260(8) 0.023(1) 0.0238(9) 0.0000 0.0000 -0.0011(9)
N2 0.0241(8) 0.0199(9) 0.0219(9) 0.0000 0.0000 0.0008(8)

loop_
_atom_type_symbol
_atom_type_scat_dispersion_real
_atom_type_scat_dispersion_imag
_atom_type_scat_Cromer_Mann_a1
_atom_type_scat_Cromer_Mann_b1
_atom_type_scat_Cromer_Mann_a2
_atom_type_scat_Cromer_Mann_b2
_atom_type_scat_Cromer_Mann_a3
_atom_type_scat_Cromer_Mann_b3
_atom_type_scat_Cromer_Mann_a4
_atom_type_scat_Cromer_Mann_b4
_atom_type_scat_Cromer_Mann_c
_atom_type_scat_source
'C ' 0.0033 0.0016 2.3100 20.8439 1.0200 10.2075 1.5886 0.5687 0.8650 51.6512 0.2156 International_Tables_Vol_IV_Table_2.2B
'H ' 0.0000 0.0000 0.4930 10.5109 0.3229 26.1257 0.1402 3.1424 0.0408 57.7998 0.0030 International_Tables_Vol_IV_Table_2.2B
'N ' 0.0061 0.0033 12.2126 0.0057 3.1322 9.8933 2.0125 28.9975 1.1663 0.5826 -11.5290 International_Tables_Vol_IV_Table_2.2B
'Ag ' -0.8971 1.1015 19.2808 0.6446 16.6885 7.4726 4.8045 24.6605 1.0463 99.8156 5.1790 International_Tables_Vol_IV_Table_2.2B

loop_
_geom_angle_atom_site_label_1
_geom_angle_site_symmetry_1
_geom_angle_atom_site_label_2
_geom_angle_site_symmetry_2
_geom_angle_atom_site_label_3
_geom_angle_site_symmetry_3
_geom_angle
_geom_angle_publ_flag
C1 . Ag1 . N2 . 177.35(8) yes
Ag1 . C1 . N1 . 177.5(3) yes
Ag1 . N2 . H1 . 113.9(21) no
H1 . N2 . H1 8_555 104.0(34) no
Ag1 . N2 . H2 . 111.3(37) no
H1 . N2 . H2 . 106.6(27) no

loop_
_geom_bond_atom_site_label_1
_geom_bond_site_symmetry_1
_geom_bond_atom_site_label_2
_geom_bond_site_symmetry_2
_geom_bond_distance
_geom_bond_publ_flag
Ag1 . C1 . 2.057(3) yes
Ag1 . N2 . 2.123(2) yes
C1 . N1 . 1.142(4) yes
N2 . H1 . 0.85(1) no
N2 . H2 . 0.85(4) no
